data_4311385
loop_
_publ_author_name
'Chih-Chieh Wang'
'Cheng-Han Yang'
'Shih-Min Tseng'
'Sue-Yi Lin'
'Ti-Yu Wu'
'Ming-Ren Fuh'
'Gene-Hsiang Lee'
'Ken-Tsung Wong'
'Ruei-Tang Chen'
'Yi-Ming Cheng'
'Pi-Tai Chou'

_publ_section_title
;
 Structural Characterization and Luminescence Behavior of a Silver(I) 1D
 Polymeric Chain Constructed via a Bridge with Unusual
 4,5-Diazospirobifluorene and Perchlorate
;
_journal_name_full 'Inorganic Chemistry'
_journal_page_first 4781
_journal_page_last 4783
_journal_paper_doi 10.1021/ic0351794
_journal_volume 43
_journal_year 2004
_chemical_formula_sum 'C48 H31 Ag2 Cl2 N5 O8'
_chemical_formula_weight 1092.42
_chemical_name_systematic
; 
 ? 
;
_space_group_IT_number 73
_symmetry_cell_setting orthorhombic
_symmetry_space_group_name_Hall '-I 2b 2c'
_symmetry_space_group_name_H-M 'I b c a'
_atom_sites_solution_hydrogens geom
_atom_sites_solution_primary direct
_atom_sites_solution_secondary difmap
_audit_creation_method SHELXL-97
_cell_angle_alpha 90.00
_cell_angle_beta 90.00
_cell_angle_gamma 90.00
_cell_formula_units_Z 8
_cell_length_a 14.7025(2)
_cell_length_b 16.2288(2)
_cell_length_c 35.6620(5)
_cell_measurement_reflns_used all
_cell_measurement_temperature 150(1)
_cell_measurement_theta_max 27.50
_cell_measurement_theta_min 2.19
_cell_volume 8509.1(2)
_computing_cell_refinement DENZO-SMN
_computing_data_collection 'NONIUS COLLECT'
_computing_data_reduction DENZO-SMN
_computing_molecular_graphics SHELXTL
_computing_publication_material SHELXTL
_computing_structure_refinement 'SHELXL-97 (Sheldrick, 1997)'
_computing_structure_solution 'SHELXS-97 (Sheldrick, 1990)'
_diffrn_ambient_temperature 150(1)
_diffrn_measured_fraction_theta_full 1.000
_diffrn_measured_fraction_theta_max 1.000
_diffrn_measurement_device_type 'NONIUS KappaCCD'
_diffrn_measurement_method '\w scans'
_diffrn_radiation_monochromator graphite
_diffrn_radiation_source 'fine-focus sealed tube'
_diffrn_radiation_type MoK\a
_diffrn_radiation_wavelength 0.71073
_diffrn_reflns_av_R_equivalents 0.0734
_diffrn_reflns_av_sigmaI/netI 0.0440
_diffrn_reflns_limit_h_max 19
_diffrn_reflns_limit_h_min -19
_diffrn_reflns_limit_k_max 21
_diffrn_reflns_limit_k_min -20
_diffrn_reflns_limit_l_max 46
_diffrn_reflns_limit_l_min -46
_diffrn_reflns_number 29177
_diffrn_reflns_theta_full 27.50
_diffrn_reflns_theta_max 27.50
_diffrn_reflns_theta_min 2.19
_exptl_absorpt_coefficient_mu 1.110
_exptl_absorpt_correction_T_max 0.987
_exptl_absorpt_correction_T_min 0.707
_exptl_absorpt_correction_type multi-scan
_exptl_crystal_colour colorless
_exptl_crystal_density_diffrn 1.705
_exptl_crystal_density_meas ?
_exptl_crystal_density_method 'not measured'
_exptl_crystal_description plate
_exptl_crystal_F_000 4368
_exptl_crystal_size_max 0.25
_exptl_crystal_size_mid 0.20
_exptl_crystal_size_min 0.03
_refine_diff_density_max 1.229
_refine_diff_density_min -1.181
_refine_diff_density_rms 0.295
_refine_ls_extinction_coef 0.00156(13)
_refine_ls_extinction_expression Fc^*^=kFc[1+0.001xFc^2^\l^3^/sin(2\q)]^-1/4^
_refine_ls_extinction_method SHELXL
_refine_ls_goodness_of_fit_ref 1.127
_refine_ls_hydrogen_treatment mixed
_refine_ls_matrix_type full
_refine_ls_number_parameters 293
_refine_ls_number_reflns 4896
_refine_ls_number_restraints 8
_refine_ls_restrained_S_all 1.154
_refine_ls_R_factor_all 0.1041
_refine_ls_R_factor_gt 0.0714
_refine_ls_shift/su_max 0.007
_refine_ls_shift/su_mean 0.000
_refine_ls_structure_factor_coef Fsqd
_refine_ls_weighting_details 'calc w=1/[\s^2^(Fo^2^)+(0.1007P)^2^+63.5248P] where P=(Fo^2^+2Fc^2^)/3'
_refine_ls_weighting_scheme calc
_refine_ls_wR_factor_gt 0.1851
_refine_ls_wR_factor_ref 0.2118
_reflns_number_gt 3521
_reflns_number_total 4896
_reflns_threshold_expression >2sigma(I)
_cod_data_source_file ic0351794si20031013_024214.cif
_cod_data_source_block ic9056
_cod_depositor_comments
;
The following automatic conversions were performed:
'_symmetry_cell_setting' value 'Orthorhombic' changed to 'orthorhombic'
according to '/home/saulius/struct/CIF-dictionaries/cif_core.dic'
dictionary named 'cif_core.dic' version 2.4.1 from 2010-06-29.

Automatic conversion script
Id: cif_fix_enum 1527 2010-12-29 10:47:43Z saulius 

The following automatic conversions were performed:

'_exptl_crystal_density_meas' value 'not_measured' was changed to '?'
- the value is perceived as not measured.

Automatic conversion script
Id: cif_fix_values 3008 2015-01-20 13:52:24Z robertas 
;
_cod_database_code 4311385

loop_
_symmetry_equiv_pos_as_xyz
'x, y, z'
'-x+1/2, -y, z+1/2'
'-x, y+1/2, -z+1/2'
'x+1/2, -y+1/2, -z'
'x+1/2, y+1/2, z+1/2'
'-x+1, -y+1/2, z+1'
'-x+1/2, y+1, -z+1'
'x+1, -y+1, -z+1/2'
'-x, -y, -z'
'x-1/2, y, -z-1/2'
'x, -y-1/2, z-1/2'
'-x-1/2, y-1/2, z'
'-x+1/2, -y+1/2, -z+1/2'
'x, y+1/2, -z'
'x+1/2, -y, z'
'-x, y, z+1/2'

loop_
_atom_site_label
_atom_site_type_symbol
_atom_site_fract_x
_atom_site_fract_y
_atom_site_fract_z
_atom_site_U_iso_or_equiv
_atom_site_adp_type
_atom_site_occupancy
_atom_site_symmetry_multiplicity
_atom_site_calc_flag
_atom_site_refinement_flags
_atom_site_disorder_assembly
_atom_site_disorder_group
Ag1 Ag -0.35758(4) 0.5000 0.2500 0.0311(2) Uani 1 2 d S . .
Ag2 Ag -0.54641(4) 0.5000 0.2500 0.0315(2) Uani 1 2 d S . .
Cl1 Cl -0.18937(16) 0.38128(13) 0.19776(7) 0.0700(7) Uani 1 1 d D . .
O1 O -0.2024(6) 0.4358(6) 0.2323(2) 0.048(2) Uiso 0.50 1 d PD . 1
O2 O -0.2862(5) 0.3653(7) 0.1982(3) 0.064(3) Uiso 0.50 1 d PD . 1
O3 O -0.1446(18) 0.3098(12) 0.2093(8) 0.070(10) Uiso 0.50 1 d PD . 1
O4 O -0.1659(18) 0.4331(15) 0.1679(6) 0.060(11) Uiso 0.50 1 d PD . 1
O1' O -0.0939(5) 0.3790(6) 0.2066(3) 0.046(2) Uiso 0.50 1 d PD . 2
O2' O -0.1999(6) 0.3056(5) 0.1760(3) 0.046(2) Uiso 0.50 1 d PD . 2
O3' O -0.2452(8) 0.3793(8) 0.2285(3) 0.069(3) Uiso 0.50 1 d PD . 2
O4' O -0.2007(8) 0.4447(6) 0.1711(3) 0.045(3) Uiso 0.50 1 d PD . 2
N1 N -0.3825(3) 0.5455(3) 0.19127(13) 0.0289(10) Uani 1 1 d . . .
N2 N -0.5264(3) 0.4092(3) 0.20438(13) 0.0285(10) Uani 1 1 d . . .
C1 C -0.4591(4) 0.4380(3) 0.10585(16) 0.0262(11) Uani 1 1 d . . .
C2 C -0.3253(4) 0.6034(3) 0.17769(18) 0.0348(13) Uani 1 1 d . . .
H2A H -0.2944 0.6375 0.1952 0.042 Uiso 1 1 calc R . .
C3 C -0.3089(4) 0.6160(4) 0.14036(18) 0.0356(14) Uani 1 1 d . . .
H3A H -0.2689 0.6587 0.1326 0.043 Uiso 1 1 calc R . .
C4 C -0.3511(4) 0.5663(4) 0.11389(17) 0.0346(13) Uani 1 1 d . . .
H4A H -0.3396 0.5729 0.0878 0.042 Uiso 1 1 calc R . .
C5 C -0.4103(4) 0.5070(3) 0.12681(17) 0.0270(11) Uani 1 1 d . . .
C6 C -0.4251(4) 0.5000(3) 0.16524(16) 0.0248(11) Uani 1 1 d . . .
C7 C -0.4900(3) 0.4319(3) 0.17187(15) 0.0246(11) Uani 1 1 d . . .
C8 C -0.5088(3) 0.3951(3) 0.13776(15) 0.0246(11) Uani 1 1 d . . .
C9 C -0.5672(4) 0.3278(3) 0.13643(16) 0.0267(11) Uani 1 1 d . . .
H9A H -0.5823 0.3014 0.1135 0.032 Uiso 1 1 calc R . .
C10 C -0.6021(4) 0.3013(3) 0.17046(16) 0.0291(12) Uani 1 1 d . . .
H10A H -0.6405 0.2543 0.1712 0.035 Uiso 1 1 calc R . .
C11 C -0.5817(4) 0.3426(3) 0.20347(17) 0.0305(12) Uani 1 1 d . . .
H11A H -0.6074 0.3233 0.2263 0.037 Uiso 1 1 calc R . .
C12 C -0.5237(4) 0.4585(3) 0.07379(16) 0.0280(12) Uani 1 1 d . . .
C13 C -0.5947(4) 0.5141(3) 0.07336(19) 0.0340(13) Uani 1 1 d . . .
H13A H -0.6072 0.5480 0.0944 0.041 Uiso 1 1 calc R . .
C14 C -0.6479(4) 0.5189(4) 0.04081(19) 0.0379(14) Uani 1 1 d . . .
H14A H -0.6969 0.5570 0.0397 0.046 Uiso 1 1 calc R . .
C15 C -0.6299(4) 0.4685(4) 0.01004(17) 0.0358(14) Uani 1 1 d . . .
H15A H -0.6669 0.4727 -0.0117 0.043 Uiso 1 1 calc R . .
C16 C -0.5588(4) 0.4120(4) 0.01065(17) 0.0337(13) Uani 1 1 d . . .
H16A H -0.5470 0.3774 -0.0103 0.040 Uiso 1 1 calc R . .
C17 C -0.5054(4) 0.4077(3) 0.04282(16) 0.0298(12) Uani 1 1 d . . .
C18 C -0.4242(4) 0.3573(3) 0.05092(16) 0.0294(12) Uani 1 1 d . . .
C19 C -0.3770(5) 0.2994(4) 0.02968(17) 0.0389(14) Uani 1 1 d . . .
H19A H -0.3979 0.2841 0.0055 0.047 Uiso 1 1 calc R . .
C20 C -0.2994(4) 0.2650(4) 0.04458(19) 0.0422(16) Uani 1 1 d . . .
H20A H -0.2682 0.2236 0.0308 0.051 Uiso 1 1 calc R . .
C21 C -0.2657(4) 0.2893(4) 0.07911(18) 0.0366(14) Uani 1 1 d . . .
H21A H -0.2099 0.2670 0.0880 0.044 Uiso 1 1 calc R . .
C22 C -0.3124(4) 0.3459(3) 0.10085(17) 0.0313(12) Uani 1 1 d . . .
H22A H -0.2904 0.3619 0.1248 0.038 Uiso 1 1 calc R . .
C23 C -0.3920(4) 0.3782(3) 0.08658(15) 0.0263(11) Uani 1 1 d . . .
N3 N 0.0000 0.2500 0.0663(3) 0.078(3) Uani 1 2 d S . .
C24 C 0.0000 0.2500 0.0980(3) 0.054(3) Uani 1 2 d S . .
C25 C 0.0000 0.2500 0.1378(4) 0.083(4) Uani 1 2 d S . .
H25A H 0.0498 0.2550 0.1481 0.124 Uiso 0.50 1 d P . .
H25B H -0.0233 0.1971 0.1471 0.124 Uiso 0.50 1 d P . .
H25C H -0.0389 0.2947 0.1471 0.124 Uiso 0.50 1 d P . .

loop_
_atom_site_aniso_label
_atom_site_aniso_U_11
_atom_site_aniso_U_22
_atom_site_aniso_U_33
_atom_site_aniso_U_23
_atom_site_aniso_U_13
_atom_site_aniso_U_12
Ag1 0.0256(4) 0.0355(4) 0.0321(4) -0.0030(3) 0.000 0.000
Ag2 0.0288(4) 0.0307(4) 0.0351(4) -0.0098(2) 0.000 0.000
Cl1 0.0865(15) 0.0499(11) 0.0737(14) 0.0090(10) -0.0405(12) -0.0124(10)
N1 0.023(2) 0.029(2) 0.035(3) -0.004(2) -0.0026(19) -0.0023(19)
N2 0.025(2) 0.025(2) 0.036(3) -0.003(2) 0.004(2) -0.0006(19)
C1 0.027(3) 0.020(2) 0.032(3) -0.001(2) -0.002(2) -0.001(2)
C2 0.032(3) 0.024(3) 0.048(4) -0.001(3) -0.010(3) -0.010(2)
C3 0.033(3) 0.026(3) 0.047(4) 0.009(3) -0.006(3) -0.006(2)
C4 0.042(3) 0.028(3) 0.034(3) 0.009(2) -0.002(3) -0.006(3)
C5 0.024(3) 0.021(3) 0.036(3) 0.000(2) -0.004(2) 0.002(2)
C6 0.019(2) 0.021(2) 0.034(3) -0.001(2) 0.001(2) 0.002(2)
C7 0.019(2) 0.021(2) 0.034(3) -0.003(2) 0.000(2) 0.001(2)
C8 0.019(2) 0.022(2) 0.033(3) -0.001(2) -0.001(2) -0.001(2)
C9 0.025(3) 0.021(2) 0.034(3) -0.006(2) -0.001(2) 0.001(2)
C10 0.021(3) 0.021(2) 0.045(3) -0.006(2) 0.002(2) -0.004(2)
C11 0.020(3) 0.031(3) 0.040(3) 0.000(2) 0.006(2) 0.000(2)
C12 0.028(3) 0.024(3) 0.032(3) 0.004(2) -0.002(2) -0.002(2)
C13 0.032(3) 0.027(3) 0.043(3) -0.003(2) -0.004(3) 0.002(2)
C14 0.033(3) 0.032(3) 0.048(4) 0.007(3) -0.004(3) 0.005(2)
C15 0.036(3) 0.035(3) 0.037(3) 0.008(3) -0.013(3) -0.003(3)
C16 0.039(3) 0.032(3) 0.029(3) 0.000(2) -0.002(2) -0.003(2)
C17 0.031(3) 0.025(3) 0.033(3) 0.003(2) -0.002(2) 0.003(2)
C18 0.032(3) 0.027(3) 0.030(3) 0.004(2) 0.003(2) -0.001(2)
C19 0.051(4) 0.036(3) 0.030(3) -0.001(3) 0.006(3) 0.010(3)
C20 0.048(4) 0.037(4) 0.042(4) 0.008(3) 0.015(3) 0.013(3)
C21 0.029(3) 0.036(3) 0.045(3) 0.014(3) 0.005(3) 0.005(3)
C22 0.030(3) 0.029(3) 0.035(3) 0.010(2) 0.004(2) 0.000(2)
C23 0.029(3) 0.023(3) 0.028(3) 0.002(2) 0.005(2) 0.000(2)
N3 0.095(9) 0.077(7) 0.063(7) 0.000 0.000 0.014(7)
C24 0.046(6) 0.058(6) 0.058(7) 0.000 0.000 -0.005(5)
C25 0.060(8) 0.120(12) 0.068(8) 0.000 0.000 -0.045(8)

loop_
_atom_type_symbol
_atom_type_description
_atom_type_scat_dispersion_real
_atom_type_scat_dispersion_imag
_atom_type_scat_source
C C 0.0033 0.0016 'International Tables Vol C Tables 4.2.6.8 and 6.1.1.4'
H H 0.0000 0.0000 'International Tables Vol C Tables 4.2.6.8 and 6.1.1.4'
N N 0.0061 0.0033 'International Tables Vol C Tables 4.2.6.8 and 6.1.1.4'
O O 0.0106 0.0060 'International Tables Vol C Tables 4.2.6.8 and 6.1.1.4'
Cl Cl 0.1484 0.1585 'International Tables Vol C Tables 4.2.6.8 and 6.1.1.4'
Ag Ag -0.8971 1.1015 'International Tables Vol C Tables 4.2.6.8 and 6.1.1.4'

loop_
_geom_angle_atom_site_label_1
_geom_angle_atom_site_label_2
_geom_angle_atom_site_label_3
_geom_angle
_geom_angle_site_symmetry_1
_geom_angle_site_symmetry_3
_geom_angle_publ_flag
N1 Ag1 N1 161.3(2) . 8_455 ?
N1 Ag1 O1 92.8(2) . . ?
N1 Ag1 O1 103.8(2) 8_455 . ?
N1 Ag1 O1 103.8(2) . 8_455 ?
N1 Ag1 O1 92.8(2) 8_455 8_455 ?
O1 Ag1 O1 56.2(4) . 8_455 ?
N1 Ag1 Ag2 80.64(12) . . ?
N1 Ag1 Ag2 80.64(12) 8_455 . ?
O1 Ag1 Ag2 151.88(19) . . ?
O1 Ag1 Ag2 151.88(19) 8_455 . ?
N2 Ag2 N2 164.7(2) . 8_455 ?
N2 Ag2 O1' 95.8(2) . 15_465 ?
N2 Ag2 O1' 88.3(2) 8_455 15_465 ?
N2 Ag2 O1' 88.3(2) . 10_556 ?
N2 Ag2 O1' 95.8(2) 8_455 10_556 ?
O1' Ag2 O1' 148.8(3) 15_465 10_556 ?
N2 Ag2 O1 101.9(3) . 15_465 ?
N2 Ag2 O1 91.7(3) 8_455 15_465 ?
O1' Ag2 O1 46.7(2) 15_465 15_465 ?
O1' Ag2 O1 102.2(2) 10_556 15_465 ?
N2 Ag2 O1 91.7(3) . 10_556 ?
N2 Ag2 O1 101.9(3) 8_455 10_556 ?
O1' Ag2 O1 102.2(2) 15_465 10_556 ?
O1' Ag2 O1 46.7(2) 10_556 10_556 ?
O1 Ag2 O1 56.0(4) 15_465 10_556 ?
N2 Ag2 Ag1 82.36(12) . . ?
N2 Ag2 Ag1 82.36(12) 8_455 . ?
O1' Ag2 Ag1 105.62(17) 15_465 . ?
O1' Ag2 Ag1 105.62(17) 10_556 . ?
O1 Ag2 Ag1 152.00(18) 15_465 . ?
O1 Ag2 Ag1 152.00(18) 10_556 . ?
O3' Cl1 O3 91.5(13) . . ?
O3' Cl1 O4 140.4(13) . . ?
O3 Cl1 O4 127.4(17) . . ?
O3' Cl1 O4' 119.1(7) . . ?
O3 Cl1 O4' 149.3(13) . . ?
O4 Cl1 O4' 22.8(12) . . ?
O3' Cl1 O1' 114.0(7) . . ?
O3 Cl1 O1' 56.9(12) . . ?
O4 Cl1 O1' 86.7(12) . . ?
O4' Cl1 O1' 106.3(6) . . ?
O3' Cl1 O2 53.0(7) . . ?
O3 Cl1 O2 108.2(13) . . ?
O4 Cl1 O2 111.0(13) . . ?
O4' Cl1 O2 91.3(7) . . ?
O1' Cl1 O2 162.3(7) . . ?
O3' Cl1 O2' 110.0(7) . . ?
O3 Cl1 O2' 60.5(12) . . ?
O4 Cl1 O2' 97.3(13) . . ?
O4' Cl1 O2' 104.0(6) . . ?
O1' Cl1 O2' 101.5(5) . . ?
O2 Cl1 O2' 75.6(6) . . ?
O3' Cl1 O1 45.0(6) . . ?
O3 Cl1 O1 107.6(13) . . ?
O4 Cl1 O1 107.2(13) . . ?
O4' Cl1 O1 96.1(6) . . ?
O1' Cl1 O1 87.7(5) . . ?
O2 Cl1 O1 88.4(6) . . ?
O2' Cl1 O1 154.3(6) . . ?
Cl1 O1 Ag1 122.7(5) . . ?
Cl1 O1 Ag2 108.5(4) . 10_656 ?
Ag1 O1 Ag2 123.9(3) . 10_656 ?
Cl1 O1' Ag2 112.0(5) . 10_656 ?
C6 N1 C2 115.2(5) . . ?
C6 N1 Ag1 122.6(4) . . ?
C2 N1 Ag1 117.4(4) . . ?
C7 N2 C11 116.3(5) . . ?
C7 N2 Ag2 120.7(3) . . ?
C11 N2 Ag2 118.0(4) . . ?
C8 C1 C12 111.2(4) . . ?
C8 C1 C5 101.3(4) . . ?
C12 C1 C5 120.1(4) . . ?
C8 C1 C23 110.6(4) . . ?
C12 C1 C23 101.6(4) . . ?
C5 C1 C23 112.2(4) . . ?
N1 C2 C3 124.2(5) . . ?
C2 C3 C4 119.7(5) . . ?
C5 C4 C3 117.4(6) . . ?
C4 C5 C6 119.1(5) . . ?
C4 C5 C1 130.2(6) . . ?
C6 C5 C1 110.4(5) . . ?
N1 C6 C5 124.2(5) . . ?
N1 C6 C7 127.0(5) . . ?
C5 C6 C7 108.6(5) . . ?
N2 C7 C8 124.5(5) . . ?
N2 C7 C6 127.3(5) . . ?
C8 C7 C6 108.1(5) . . ?
C7 C8 C9 119.6(5) . . ?
C7 C8 C1 111.3(4) . . ?
C9 C8 C1 129.1(5) . . ?
C10 C9 C8 116.3(5) . . ?
C9 C10 C11 120.9(5) . . ?
N2 C11 C10 122.4(5) . . ?
C13 C12 C17 121.3(5) . . ?
C13 C12 C1 128.5(5) . . ?
C17 C12 C1 110.1(5) . . ?
C12 C13 C14 117.9(6) . . ?
C15 C14 C13 120.9(6) . . ?
C16 C15 C14 121.1(5) . . ?
C15 C16 C17 118.0(6) . . ?
C16 C17 C12 120.8(5) . . ?
C16 C17 C18 130.2(5) . . ?
C12 C17 C18 109.0(5) . . ?
C19 C18 C23 119.3(5) . . ?
C19 C18 C17 132.2(5) . . ?
C23 C18 C17 108.5(5) . . ?
C20 C19 C18 118.5(6) . . ?
C19 C20 C21 121.6(6) . . ?
C22 C21 C20 120.6(6) . . ?
C23 C22 C21 117.8(6) . . ?
C22 C23 C18 122.0(5) . . ?
C22 C23 C1 128.1(5) . . ?
C18 C23 C1 109.9(5) . . ?
N3 C24 C25 180.000(1) . . ?

loop_
_geom_bond_atom_site_label_1
_geom_bond_atom_site_label_2
_geom_bond_distance
_geom_bond_site_symmetry_2
_geom_bond_publ_flag
Ag1 N1 2.251(5) . ?
Ag1 N1 2.251(5) 8_455 ?
Ag1 O1 2.587(9) . ?
Ag1 O1 2.587(9) 8_455 ?
Ag1 Ag2 2.7764(8) . ?
Ag2 N2 2.215(5) . ?
Ag2 N2 2.215(5) 8_455 ?
Ag2 O1' 2.595(9) 15_465 ?
Ag2 O1' 2.595(9) 10_556 ?
Ag2 O1 2.597(9) 15_465 ?
Ag2 O1 2.597(9) 10_556 ?
Cl1 O3' 1.370(8) . ?
Cl1 O3 1.396(10) . ?
Cl1 O4 1.399(10) . ?
Cl1 O4' 1.412(7) . ?
Cl1 O1' 1.439(7) . ?
Cl1 O2 1.448(8) . ?
Cl1 O2' 1.462(7) . ?
Cl1 O1 1.528(7) . ?
O1 Ag2 2.597(9) 10_656 ?
O1' Ag2 2.595(9) 10_656 ?
N1 C6 1.342(7) . ?
N1 C2 1.350(7) . ?
N2 C7 1.329(7) . ?
N2 C11 1.353(7) . ?
C1 C8 1.522(7) . ?
C1 C12 1.522(8) . ?
C1 C5 1.526(7) . ?
C1 C23 1.546(7) . ?
C2 C3 1.368(9) . ?
C3 C4 1.389(8) . ?
C4 C5 1.376(8) . ?
C5 C6 1.392(8) . ?
C6 C7 1.479(7) . ?
C7 C8 1.384(7) . ?
C8 C9 1.389(7) . ?
C9 C10 1.386(8) . ?
C10 C11 1.387(8) . ?
C12 C13 1.380(8) . ?
C12 C17 1.404(8) . ?
C13 C14 1.402(9) . ?
C14 C15 1.394(9) . ?
C15 C16 1.390(9) . ?
C16 C17 1.392(8) . ?
C17 C18 1.476(8) . ?
C18 C19 1.392(8) . ?
C18 C23 1.399(8) . ?
C19 C20 1.377(9) . ?
C20 C21 1.385(9) . ?
C21 C22 1.384(9) . ?
C22 C23 1.379(8) . ?
N3 C24 1.131(14) . ?
C24 C25 1.421(17) . ?
